data_2010688
loop_
_publ_author_name
'Pernin, Christopher G.'
'Ibers, James A.'

_publ_section_title
;
 Two tetrahydrofuran solvates of HN(SePPh~2~)~2~
;
_journal_issue 3
_journal_name_full 'Acta Crystallographica Section C'
_journal_page_first 376
_journal_page_last 378
_journal_paper_doi 10.1107/S010827019901584X
_journal_volume 56
_journal_year 2000
_chemical_formula_moiety 'C24 H21 N P2 Se2, C4 H8 O'
_chemical_formula_sum 'C28 H29 N O P2 Se2'
_chemical_formula_weight 615.38
_chemical_name_systematic
;
 N-(diphenylphosphinoselenoyl)-P,P-diphenyl- tetrahydrofuran solvate
;
_space_group_IT_number 92
_symmetry_cell_setting tetragonal
_symmetry_space_group_name_Hall 'P 4abw 2nw'
_symmetry_space_group_name_H-M 'P 41 21 2'
_audit_creation_method SHELXL-97
_cell_angle_alpha 90.00
_cell_angle_beta 90.00
_cell_angle_gamma 90.00
_cell_formula_units_Z 4
_cell_length_a 10.121(3)
_cell_length_b 10.121(3)
_cell_length_c 26.118(10)
_cell_measurement_reflns_used 8192
_cell_measurement_temperature 153(2)
_cell_measurement_theta_max 28.5
_cell_measurement_theta_min 2.16
_cell_volume 2675.4(15)
_computing_cell_refinement SMART
_computing_data_collection 'SMART (Bruker, 1999)'
_computing_data_reduction 'SAINT-Plus (Bruker, 1999)'
_computing_molecular_graphics 'SHELXTL97 (Sheldrick, 1997)'
_computing_publication_material SHELXTL97
_computing_structure_refinement 'SHELXL97 (Sheldrick, 1997)'
_computing_structure_solution 'SHELXS97 (Sheldrick, 1990)'
_diffrn_ambient_temperature 153(2)
_diffrn_measured_fraction_theta_full .963
_diffrn_measured_fraction_theta_max .963
_diffrn_measurement_device_type 'Bruker Smart 1000 CCD'
_diffrn_measurement_method \w
_diffrn_radiation_monochromator graphite
_diffrn_radiation_source 'standard-focus sealed tube'
_diffrn_radiation_type 'Mo K\a'
_diffrn_radiation_wavelength .71073
_diffrn_reflns_av_R_equivalents .0353
_diffrn_reflns_av_sigmaI/netI .0242
_diffrn_reflns_limit_h_max 6
_diffrn_reflns_limit_h_min -13
_diffrn_reflns_limit_k_max 12
_diffrn_reflns_limit_k_min -12
_diffrn_reflns_limit_l_max 33
_diffrn_reflns_limit_l_min -31
_diffrn_reflns_number 17047
_diffrn_reflns_theta_full 28.53
_diffrn_reflns_theta_max 28.53
_diffrn_reflns_theta_min 2.16
_diffrn_standards_decay_% '< 2'
_exptl_absorpt_coefficient_mu 2.905
_exptl_absorpt_correction_T_max 1.000
_exptl_absorpt_correction_T_min .776
_exptl_absorpt_correction_type empirical
_exptl_absorpt_process_details '(SADABS; Sheldrick, 1996)'
_exptl_crystal_colour colourless
_exptl_crystal_density_diffrn 1.528
_exptl_crystal_density_method 'not measured'
_exptl_crystal_description block
_exptl_crystal_F_000 1240
_exptl_crystal_size_max .30
_exptl_crystal_size_mid .20
_exptl_crystal_size_min .10
_refine_diff_density_max .254
_refine_diff_density_min -.252
_refine_ls_abs_structure_details 'Flack (1983)'
_refine_ls_abs_structure_Flack -.022(8)
_refine_ls_extinction_method none
_refine_ls_goodness_of_fit_ref .972
_refine_ls_hydrogen_treatment constr
_refine_ls_matrix_type full
_refine_ls_number_parameters 155
_refine_ls_number_reflns 3237
_refine_ls_number_restraints 0
_refine_ls_restrained_S_all .972
_refine_ls_R_factor_all .0278
_refine_ls_R_factor_gt .0222
_refine_ls_shift/su_max .003
_refine_ls_shift/su_mean .000
_refine_ls_structure_factor_coef Fsqd
_refine_ls_weighting_details 'calc w = 1/[\s^2^(Fo^2^)+(0.04Fo^2^)^2^]'
_refine_ls_weighting_scheme calc
_refine_ls_wR_factor_ref .0586
_reflns_number_gt 2891
_reflns_number_total 3237
_reflns_threshold_expression 'I > 2\s(I)'
_cod_data_source_file bk1508.cif
_cod_data_source_block I
_cod_original_cell_volume 2675.5(14)
_cod_database_code 2010688

loop_
_symmetry_equiv_pos_as_xyz
'x, y, z'
'-x, -y, z+1/2'
'-y+1/2, x+1/2, z+1/4'
'y+1/2, -x+1/2, z+3/4'
'-x+1/2, y+1/2, -z+1/4'
'x+1/2, -y+1/2, -z+3/4'
'y, x, -z'
'-y, -x, -z+1/2'

loop_
_atom_site_label
_atom_site_fract_x
_atom_site_fract_y
_atom_site_fract_z
_atom_site_U_iso_or_equiv
_atom_site_adp_type
_atom_site_calc_flag
_atom_site_refinement_flags
_atom_site_occupancy
_atom_site_disorder_assembly
_atom_site_disorder_group
_atom_site_type_symbol
Se1 1.29704(2) -.00007(2) .990431(7) .03009(7) Uani d . 1 . . Se
P1 1.10989(5) -.03353(5) .958782(18) .02294(11) Uani d . 1 . . P
N1 .98426(16) -.01574(16) 1.0000 .0239(5) Uani d S 1 . . N
H1A .9228 -.0772 1.0000 .029 Uiso calc SR 1 . . H
C1 1.0855(2) -.2004(2) .93526(7) .0258(4) Uani d . 1 . . C
C2 1.1748(2) -.2984(2) .94727(8) .0344(5) Uani d . 1 . . C
H2A 1.2499 -.2785 .9677 .041 Uiso calc R 1 . . H
C3 1.1550(3) -.4265(2) .92948(9) .0439(6) Uani d . 1 . . C
H3A 1.2157 -.4943 .9384 .053 Uiso calc R 1 . . H
C4 1.0486(3) -.4551(2) .89910(9) .0454(7) Uani d . 1 . . C
H4A 1.0358 -.5426 .8869 .054 Uiso calc R 1 . . H
C5 .9605(3) -.3581(3) .88625(9) .0463(6) Uani d . 1 . . C
H5A .8868 -.3782 .8651 .056 Uiso calc R 1 . . H
C6 .9788(2) -.2302(2) .90406(9) .0363(5) Uani d . 1 . . C
H6A .9179 -.1628 .8948 .044 Uiso calc R 1 . . H
C7 1.0746(2) .06911(19) .90346(7) .0249(4) Uani d . 1 . . C
C8 .9471(2) .1036(2) .88988(8) .0308(5) Uani d . 1 . . C
H8A .8751 .0786 .9111 .037 Uiso calc R 1 . . H
C9 .9243(2) .1747(2) .84521(8) .0329(5) Uani d . 1 . . C
H9A .8366 .1974 .8357 .039 Uiso calc R 1 . . H
C10 1.0286(2) .2121(2) .81494(9) .0383(5) Uani d . 1 . . C
H10A 1.0128 .2615 .7846 .046 Uiso calc R 1 . . H
C11 1.1554(2) .1790(2) .82807(9) .0384(6) Uani d . 1 . . C
H11A 1.2271 .2059 .8071 .046 Uiso calc R 1 . . H
C12 1.1788(2) .1058(2) .87223(7) .0305(4) Uani d . 1 . . C
H12A 1.2665 .0809 .8810 .037 Uiso calc R 1 . . H
C13 .8046(3) -.3390(3) 1.02040(14) .0625(8) Uani d . 1 . . C
H13A .8408 -.3351 1.0556 .075 Uiso calc R 1 . . H
H13B .8655 -.3918 .9989 .075 Uiso calc R 1 . . H
C14 .6718(3) -.3994(3) 1.02078(12) .0613(8) Uani d . 1 . . C
H14A .6278 -.3860 1.0542 .074 Uiso calc R 1 . . H
H14B .6767 -.4953 1.0135 .074 Uiso calc R 1 . . H
O1 .79066(16) -.20934(16) 1.0000 .0472(6) Uani d S 1 . . O

loop_
_atom_site_aniso_label
_atom_site_aniso_U_11
_atom_site_aniso_U_22
_atom_site_aniso_U_33
_atom_site_aniso_U_12
_atom_site_aniso_U_13
_atom_site_aniso_U_23
Se1 .02299(11) .03843(13) .02885(10) -.00390(8) -.00195(7) -.00069(9)
P1 .0228(2) .0249(3) .0211(2) -.00223(19) .00053(19) -.00132(18)
N1 .0236(7) .0236(7) .0245(11) -.0064(10) .0035(6) -.0035(6)
C1 .0319(11) .0250(10) .0204(8) -.0002(8) .0022(8) -.0025(8)
C2 .0437(14) .0319(11) .0276(10) .0047(10) -.0021(9) -.0019(9)
C3 .0620(17) .0327(13) .0371(12) .0131(12) .0024(11) -.0036(10)
C4 .0734(19) .0282(12) .0346(12) -.0069(11) .0022(12) -.0080(9)
C5 .0629(18) .0357(13) .0403(13) -.0111(12) -.0140(12) -.0033(10)
C6 .0436(14) .0284(11) .0369(12) -.0034(10) -.0097(10) -.0003(9)
C7 .0286(11) .0234(10) .0228(9) -.0017(8) -.0007(8) -.0032(8)
C8 .0296(11) .0323(12) .0305(11) -.0007(9) -.0001(8) -.0010(9)
C9 .0338(12) .0313(12) .0334(11) .0041(9) -.0067(9) .0000(9)
C10 .0507(15) .0369(12) .0273(10) .0022(11) -.0004(10) .0057(9)
C11 .0411(13) .0407(14) .0334(11) -.0009(11) .0075(10) .0079(10)
C12 .0288(12) .0324(12) .0302(10) -.0008(9) .0041(8) .0026(9)
C13 .0526(17) .0487(17) .086(2) -.0050(13) -.0058(17) .0228(15)
C14 .0650(19) .0547(17) .0643(18) -.0260(15) -.0044(14) .0119(15)
O1 .0368(8) .0368(8) .0678(17) -.0131(11) -.0062(9) .0062(9)

loop_
_atom_type_symbol
_atom_type_description
_atom_type_scat_dispersion_real
_atom_type_scat_dispersion_imag
_atom_type_scat_source
C C .0033 .0016 'International Tables Vol C Tables 4.2.6.8 and 6.1.1.4'
H H .0000 .0000 'International Tables Vol C Tables 4.2.6.8 and 6.1.1.4'
N N .0061 .0033 'International Tables Vol C Tables 4.2.6.8 and 6.1.1.4'
P P .1023 .0942 'International Tables Vol C Tables 4.2.6.8 and 6.1.1.4'
Se Se -.0929 2.2259 'International Tables Vol C Tables 4.2.6.8 and 6.1.1.4'
O O .0106 .0060 'International Tables Vol C Tables 4.2.6.8 and 6.1.1.4'

loop_
_geom_angle_atom_site_label_1
_geom_angle_atom_site_label_2
_geom_angle_atom_site_label_3
_geom_angle_site_symmetry_1
_geom_angle_site_symmetry_3
_geom_angle
_geom_angle_publ_flag
N1 P1 C1 . . 102.38(10) yes
N1 P1 C7 . . 107.50(7) yes
C1 P1 C7 . . 103.69(9) yes
N1 P1 Se1 . . 114.54(6) yes
C1 P1 Se1 . . 114.03(7) yes
C7 P1 Se1 . . 113.54(7) yes
P1 N1 P1 7_647 . 125.15(14) yes
P1 N1 O1 7_647 . 117.42(7) ?
P1 N1 O1 . . 117.42(7) ?
C2 C1 C6 . . 119.3(2) ?
C2 C1 P1 . . 120.24(17) ?
C6 C1 P1 . . 120.49(17) ?
C1 C2 C3 . . 120.0(2) ?
C4 C3 C2 . . 120.3(2) ?
C5 C4 C3 . . 120.2(2) ?
C4 C5 C6 . . 120.0(2) ?
C1 C6 C5 . . 120.2(2) ?
C8 C7 C12 . . 119.49(19) ?
C8 C7 P1 . . 122.13(16) ?
C12 C7 P1 . . 118.23(16) ?
C7 C8 C9 . . 120.1(2) ?
C10 C9 C8 . . 119.9(2) ?
C11 C10 C9 . . 120.6(2) ?
C10 C11 C12 . . 119.9(2) ?
C7 C12 C11 . . 120.1(2) ?
O1 C13 C14 . . 107.1(2) yes
C13 C14 C14 . 7_647 103.61(17) yes
C13 O1 C13 7_647 . 108.9(3) yes
C13 O1 N1 7_647 . 125.57(14) ?
C13 O1 N1 . . 125.57(14) ?

loop_
_geom_bond_atom_site_label_1
_geom_bond_atom_site_label_2
_geom_bond_site_symmetry_2
_geom_bond_distance
_geom_bond_publ_flag
Se1 P1 . 2.0942(7) yes
P1 N1 . 1.6757(12) yes
P1 C1 . 1.814(2) yes
P1 C7 . 1.815(2) yes
N1 P1 7_647 1.6757(12) yes
N1 O1 . 2.771(3) yes
C1 C2 . 1.378(3) ?
C1 C6 . 1.386(3) ?
C2 C3 . 1.392(3) ?
C3 C4 . 1.369(4) ?
C4 C5 . 1.368(4) ?
C5 C6 . 1.387(3) ?
C7 C8 . 1.383(3) ?
C7 C12 . 1.384(3) ?
C8 C9 . 1.391(3) ?
C9 C10 . 1.372(3) ?
C10 C11 . 1.369(3) ?
C11 C12 . 1.391(3) ?
C13 O1 . 1.424(3) yes
C13 C14 . 1.477(4) yes
C14 C14 7_647 1.490(6) yes
O1 C13 7_647 1.424(3) yes

loop_
_geom_hbond_atom_site_label_D
_geom_hbond_atom_site_label_H
_geom_hbond_atom_site_label_A
_geom_hbond_distance_DH
_geom_hbond_distance_HA
_geom_hbond_distance_DA
_geom_hbond_angle_DHA
N1 H1A O1 .880 1.891 2.771(3) 180

loop_
_geom_torsion_atom_site_label_1
_geom_torsion_atom_site_label_2
_geom_torsion_atom_site_label_3
_geom_torsion_atom_site_label_4
_geom_torsion_site_symmetry_1
_geom_torsion_site_symmetry_3
_geom_torsion_site_symmetry_4
_geom_torsion
_geom_torsion_publ_flag
C1 P1 N1 P1 . . 7_647 169.78(7) yes
C7 P1 N1 P1 . . 7_647 -81.36(7) yes
Se1 P1 N1 P1 . . 7_647 45.83(3) yes
C1 P1 N1 O1 . . . -10.22(7) ?
C7 P1 N1 O1 . . . 98.64(7) ?
Se1 P1 N1 O1 . . . -134.17(3) ?
N1 P1 C1 C2 . . . -112.36(16) ?
C7 P1 C1 C2 . . . 135.90(17) ?
Se1 P1 C1 C2 . . . 11.93(19) ?
N1 P1 C1 C6 . . . 69.19(18) ?
C7 P1 C1 C6 . . . -42.56(19) ?
Se1 P1 C1 C6 . . . -166.52(15) ?
C6 C1 C2 C3 . . . -2.1(3) ?
P1 C1 C2 C3 . . . 179.46(17) ?
C1 C2 C3 C4 . . . 1.4(4) ?
C2 C3 C4 C5 . . . -.3(4) ?
C3 C4 C5 C6 . . . -.1(4) ?
C2 C1 C6 C5 . . . 1.6(3) ?
P1 C1 C6 C5 . . . -179.90(19) ?
C4 C5 C6 C1 . . . -.5(4) ?
N1 P1 C7 C8 . . . -25.3(2) ?
C1 P1 C7 C8 . . . 82.68(19) ?
Se1 P1 C7 C8 . . . -153.04(16) ?
N1 P1 C7 C12 . . . 159.26(17) ?
C1 P1 C7 C12 . . . -92.79(18) ?
Se1 P1 C7 C12 . . . 31.49(19) ?
C12 C7 C8 C9 . . . -.1(3) ?
P1 C7 C8 C9 . . . -175.56(16) ?
C7 C8 C9 C10 . . . -.8(3) ?
C8 C9 C10 C11 . . . .6(4) ?
C9 C10 C11 C12 . . . .5(4) ?
C8 C7 C12 C11 . . . 1.3(3) ?
P1 C7 C12 C11 . . . 176.87(18) ?
C10 C11 C12 C7 . . . -1.5(4) ?
O1 C13 C14 C14 . . 7_647 25.8(4) ?
C14 C13 O1 C13 . . 7_647 -10.10(17) ?
C14 C13 O1 N1 . . . 169.90(17) ?
P1 N1 O1 C13 7_647 . 7_647 73.75(19) ?
P1 N1 O1 C13 . . 7_647 -106.25(19) ?
P1 N1 O1 C13 7_647 . . -106.25(19) ?
P1 N1 O1 C13 . . . 73.75(19) ?
Se1 P1 P1 Se1 . 7_647 7_647 81.75(3) yes
